data_7017567
loop_
_publ_author_name
'Gong, Yun'
'Qin, Jianbo'
'Wu, Tao'
'Li, Jinghua'
'Yang, Li'
'Cao, Rong'

_publ_section_title
;
 Synthesis, structural characterization and anion-sensing studies of
 metal(ii) complexes based on 3,3',4,4'-oxydiphthalate and N-donor
 ligands.
;
_journal_issue 7
_journal_name_full 'Dalton transactions (Cambridge, England : 2003)'
_journal_page_first 1961
_journal_page_last 1970
_journal_paper_doi 10.1039/c1dt11179e
_journal_volume 41
_journal_year 2012
_chemical_formula_sum 'C58 H68 N4 O19 Zn2'
_chemical_formula_weight 1255.94
_chemical_name_systematic
;
?
;
_space_group_IT_number 2
_symmetry_cell_setting triclinic
_symmetry_space_group_name_Hall '-P 1'
_symmetry_space_group_name_H-M 'P -1'
_atom_sites_solution_hydrogens geom
_atom_sites_solution_primary direct
_atom_sites_solution_secondary difmap
_audit_creation_method SHELXL-97
_cell_angle_alpha 99.200(4)
_cell_angle_beta 99.788(5)
_cell_angle_gamma 91.110(5)
_cell_formula_units_Z 1
_cell_length_a 9.7725(9)
_cell_length_b 11.5217(10)
_cell_length_c 12.8609(13)
_cell_measurement_reflns_used 3189
_cell_measurement_temperature 293(2)
_cell_measurement_theta_max 27.4797
_cell_measurement_theta_min 3.1993
_cell_volume 1407.0(2)
_computing_cell_refinement 'CrystalClear (Rigaku/MSC Inc., 2005)'
_computing_data_collection 'CrystalClear (Rigaku/MSC Inc., 2005)'
_computing_data_reduction 'CrystalClear (Rigaku/MSC Inc., 2005)'
_computing_molecular_graphics 'SHELXTL (Sheldrick, 1997)'
_computing_publication_material 'SHELXTL (Sheldrick, 1997)'
_computing_structure_refinement 'SHELXL97 (Sheldrick, 1997)'
_computing_structure_solution 'SHELXS97 (Sheldrick, 1997)'
_diffrn_ambient_temperature 293(2)
_diffrn_measured_fraction_theta_full 0.961
_diffrn_measured_fraction_theta_max 0.961
_diffrn_measurement_device_type 'Rigaku Mercury 70 diffractometer'
_diffrn_measurement_method '\f and \w scans'
_diffrn_radiation_monochromator graphite
_diffrn_radiation_source 'fine-focus sealed tube'
_diffrn_radiation_type MoK\a
_diffrn_radiation_wavelength 0.71073
_diffrn_reflns_av_R_equivalents 0.0353
_diffrn_reflns_av_sigmaI/netI 0.0543
_diffrn_reflns_limit_h_max 11
_diffrn_reflns_limit_h_min -11
_diffrn_reflns_limit_k_max 12
_diffrn_reflns_limit_k_min -13
_diffrn_reflns_limit_l_max 15
_diffrn_reflns_limit_l_min -15
_diffrn_reflns_number 8692
_diffrn_reflns_theta_full 24.51
_diffrn_reflns_theta_max 24.51
_diffrn_reflns_theta_min 2.43
_exptl_absorpt_coefficient_mu 0.933
_exptl_absorpt_correction_T_max 1.0000
_exptl_absorpt_correction_T_min 0.5434
_exptl_absorpt_correction_type multi-scan
_exptl_absorpt_process_details 'SADABS (Sheldrick, 1996)'
_exptl_crystal_colour White
_exptl_crystal_density_diffrn 1.482
_exptl_crystal_density_method 'not measured'
_exptl_crystal_description Prism
_exptl_crystal_F_000 656
_exptl_crystal_size_max 0.2000
_exptl_crystal_size_mid 0.2000
_exptl_crystal_size_min 0.1500
_refine_diff_density_max 0.813
_refine_diff_density_min -0.472
_refine_diff_density_rms 0.076
_refine_ls_extinction_method none
_refine_ls_goodness_of_fit_ref 1.059
_refine_ls_hydrogen_treatment none
_refine_ls_matrix_type full
_refine_ls_number_parameters 379
_refine_ls_number_reflns 4511
_refine_ls_number_restraints 0
_refine_ls_restrained_S_all 1.059
_refine_ls_R_factor_all 0.0623
_refine_ls_R_factor_gt 0.0483
_refine_ls_shift/su_max 0.000
_refine_ls_shift/su_mean 0.000
_refine_ls_structure_factor_coef Fsqd
_refine_ls_weighting_details 'calc w=1/[\s^2^(Fo^2^)+(0.0634P)^2^+1.6287P] where P=(Fo^2^+2Fc^2^)/3'
_refine_ls_weighting_scheme calc
_refine_ls_wR_factor_gt 0.1240
_refine_ls_wR_factor_ref 0.1337
_reflns_number_gt 3682
_reflns_number_total 4511
_reflns_threshold_expression >2sigma(I)
_cod_data_source_file c1dt11179e.txt
_cod_data_source_block 10030103
_cod_depositor_comments
;
The following automatic conversions were performed:

'_exptl_absorpt_correction_type' value 'Multi-scan' changed to
'multi-scan' according to
/home/saulius/struct/CIF-dictionaries/cif_core.dic dictionary named
'cif_core.dic' version 2.4.1 from 2010-06-29.

Automatic conversion script
Id: cif_fix_values 1715 2011-07-08 13:25:40Z adriana 
;
_cod_original_sg_symbol_H-M P-1
_cod_database_code 7017567

loop_
_symmetry_equiv_pos_as_xyz
'x, y, z'
'-x, -y, -z'

loop_
_atom_site_label
_atom_site_type_symbol
_atom_site_fract_x
_atom_site_fract_y
_atom_site_fract_z
_atom_site_U_iso_or_equiv
_atom_site_adp_type
_atom_site_occupancy
_atom_site_symmetry_multiplicity
_atom_site_calc_flag
_atom_site_refinement_flags
Zn1 Zn 0.79996(5) 0.07830(4) 0.49905(3) 0.02689(17) Uani 1 1 d .
O1 O 0.9020(3) 0.2128(2) 0.4700(2) 0.0299(6) Uani 1 1 d .
O2 O 1.0610(3) 0.3062(3) 0.4062(2) 0.0469(8) Uani 1 1 d .
O3 O 1.0522(4) -0.1334(3) 0.2774(3) 0.0482(9) Uani 1 1 d .
O7 O 0.6731(3) 0.0284(3) 0.3598(2) 0.0374(7) Uani 1 1 d .
O8 O 0.6461(3) -0.1409(3) 0.4171(2) 0.0377(7) Uani 1 1 d .
O9 O 0.9196(3) -0.0160(3) 0.5871(2) 0.0354(7) Uani 1 1 d .
O6 O 0.6509(3) 0.1198(3) 0.5826(2) 0.0418(8) Uani 1 1 d .
O4 O 0.7354(3) 0.2522(3) 0.0416(2) 0.0427(8) Uani 1 1 d .
O5 O 0.6947(3) 0.3116(3) 0.6507(2) 0.0472(8) Uani 1 1 d .
C11 C 0.8415(4) 0.0662(4) 0.0662(3) 0.0316(9) Uani 1 1 d .
H11 H 0.8173 0.0349 -0.0060 0.038 Uiso 1 1 calc R
C12 C 0.9151(4) 0.0024(4) 0.1375(3) 0.0311(9) Uani 1 1 d .
H12 H 0.9388 -0.0734 0.1122 0.037 Uiso 1 1 calc R
C13 C 0.9553(4) 0.0476(4) 0.2459(3) 0.0253(9) Uani 1 1 d .
C8 C 0.9211(4) 0.1622(3) 0.2836(3) 0.0231(8) Uani 1 1 d .
C9 C 0.8453(4) 0.2260(4) 0.2125(3) 0.0286(9) Uani 1 1 d .
H9 H 0.8215 0.3019 0.2371 0.034 Uiso 1 1 calc R
C10 C 0.8047(4) 0.1781(4) 0.1056(3) 0.0284(9) Uani 1 1 d .
C15 C 0.9682(4) 0.2296(4) 0.3961(3) 0.0274(9) Uani 1 1 d .
C14 C 1.0344(4) -0.0303(4) 0.3166(3) 0.0290(9) Uani 1 1 d .
C4 C 0.3472(4) -0.2018(4) 0.0547(3) 0.0296(9) Uani 1 1 d .
C5 C 0.3144(4) -0.2307(4) 0.1479(3) 0.0300(9) Uani 1 1 d .
H5 H 0.2360 -0.2787 0.1453 0.036 Uiso 1 1 calc R
C6 C 0.3988(4) -0.1879(3) 0.2459(3) 0.0245(9) Uani 1 1 d .
C1 C 0.5167(4) -0.1160(3) 0.2491(3) 0.0241(8) Uani 1 1 d .
C2 C 0.5481(4) -0.0879(4) 0.1539(3) 0.0308(9) Uani 1 1 d .
H2 H 0.6264 -0.0399 0.1557 0.037 Uiso 1 1 calc R
C3 C 0.4638(4) -0.1309(4) 0.0563(3) 0.0331(10) Uani 1 1 d .
H3 H 0.4853 -0.1123 -0.0069 0.040 Uiso 1 1 calc R
C7 C 0.6176(4) -0.0750(4) 0.3505(3) 0.0275(9) Uani 1 1 d .
C16 C 0.6524(4) 0.2118(4) 0.6541(3) 0.0315(10) Uani 1 1 d .
N1 N 0.0085(4) 0.3521(3) -0.3273(3) 0.0466(10) Uani 1 1 d .
H1A H -0.0388 0.3570 -0.3928 0.056 Uiso 1 1 calc R
H1B H -0.0239 0.2869 -0.3074 0.056 Uiso 1 1 calc R
N2 N 0.4311(4) 0.1791(4) 0.3952(3) 0.0505(11) Uani 1 1 d .
H2A H 0.5122 0.1511 0.3805 0.061 Uiso 1 1 calc R
H2B H 0.4105 0.1475 0.4507 0.061 Uiso 1 1 calc R
C26 C 0.2406(5) 0.3359(5) -0.2236(4) 0.0514(13) Uani 1 1 d .
H26A H 0.2120 0.2655 -0.1988 0.062 Uiso 1 1 calc R
H26B H 0.3385 0.3317 -0.2280 0.062 Uiso 1 1 calc R
C24 C 0.3122(5) 0.4511(5) -0.0363(4) 0.0479(12) Uani 1 1 d .
H24A H 0.4061 0.4371 -0.0487 0.057 Uiso 1 1 calc R
H24B H 0.3126 0.5315 0.0005 0.057 Uiso 1 1 calc R
C17 C 0.4467(7) 0.3092(5) 0.4257(4) 0.0658(16) Uani 1 1 d .
H17A H 0.5240 0.3299 0.4845 0.079 Uiso 1 1 calc R
H17B H 0.3631 0.3387 0.4498 0.079 Uiso 1 1 calc R
C22 C 0.3897(5) 0.3910(5) 0.1414(4) 0.0471(12) Uani 1 1 d .
H22A H 0.4772 0.3640 0.1228 0.056 Uiso 1 1 calc R
H22B H 0.4022 0.4751 0.1667 0.056 Uiso 1 1 calc R
C23 C 0.2795(5) 0.3709(4) 0.0391(4) 0.0437(12) Uani 1 1 d .
H23A H 0.2779 0.2895 0.0045 0.052 Uiso 1 1 calc R
H23B H 0.1884 0.3865 0.0571 0.052 Uiso 1 1 calc R
C19 C 0.3605(5) 0.3319(4) 0.2338(3) 0.0388(11) Uani 1 1 d .
H19 H 0.2722 0.3597 0.2524 0.047 Uiso 1 1 calc R
C20 C 0.3467(5) 0.1982(4) 0.2066(4) 0.0463(12) Uani 1 1 d .
H20A H 0.2708 0.1753 0.1471 0.056 Uiso 1 1 calc R
H20B H 0.4314 0.1688 0.1845 0.056 Uiso 1 1 calc R
C18 C 0.4720(6) 0.3666(5) 0.3317(4) 0.0578(15) Uani 1 1 d .
H18A H 0.4758 0.4515 0.3527 0.069 Uiso 1 1 calc R
H18B H 0.5614 0.3444 0.3137 0.069 Uiso 1 1 calc R
C28 C -0.0182(5) 0.4542(4) -0.2527(4) 0.0470(12) Uani 1 1 d .
H28A H -0.1164 0.4538 -0.2486 0.056 Uiso 1 1 calc R
H28B H 0.0054 0.5253 -0.2786 0.056 Uiso 1 1 calc R
C29 C 0.0652(5) 0.4546(5) -0.1430(4) 0.0439(11) Uani 1 1 d .
H29A H 0.0312 0.3900 -0.1129 0.053 Uiso 1 1 calc R
H29B H 0.0517 0.5274 -0.0971 0.053 Uiso 1 1 calc R
C25 C 0.2193(5) 0.4431(4) -0.1445(3) 0.0408(11) Uani 1 1 d .
H25 H 0.2481 0.5108 -0.1744 0.049 Uiso 1 1 calc R
C21 C 0.3201(5) 0.1428(4) 0.3006(4) 0.0468(12) Uani 1 1 d .
H21A H 0.2311 0.1662 0.3187 0.056 Uiso 1 1 calc R
H21B H 0.3158 0.0578 0.2810 0.056 Uiso 1 1 calc R
C27 C 0.1575(5) 0.3405(5) -0.3334(4) 0.0545(14) Uani 1 1 d .
H27A H 0.1914 0.4070 -0.3611 0.065 Uiso 1 1 calc R
H27B H 0.1693 0.2693 -0.3820 0.065 Uiso 1 1 calc R
O10 O 0.7968(8) 0.4694(5) 0.5069(4) 0.0504(19) Uani 0.50 1 d P

loop_
_atom_site_aniso_label
_atom_site_aniso_U_11
_atom_site_aniso_U_22
_atom_site_aniso_U_33
_atom_site_aniso_U_23
_atom_site_aniso_U_13
_atom_site_aniso_U_12
Zn1 0.0303(3) 0.0322(3) 0.0172(3) 0.00634(19) -0.00073(18) -0.0009(2)
O1 0.0411(16) 0.0306(17) 0.0171(14) 0.0029(12) 0.0045(12) -0.0054(13)
O2 0.058(2) 0.050(2) 0.0279(17) 0.0030(15) 0.0001(14) -0.0274(17)
O3 0.060(2) 0.0303(19) 0.046(2) 0.0036(15) -0.0109(16) 0.0103(16)
O7 0.0425(17) 0.045(2) 0.0215(15) 0.0034(13) 0.0006(12) -0.0141(15)
O8 0.0387(17) 0.053(2) 0.0210(15) 0.0119(14) -0.0008(12) 0.0068(14)
O9 0.0439(17) 0.0402(18) 0.0213(15) 0.0094(13) -0.0012(12) 0.0064(14)
O6 0.0351(16) 0.061(2) 0.0256(16) -0.0062(16) 0.0087(12) -0.0061(15)
O4 0.067(2) 0.0297(17) 0.0211(15) 0.0037(13) -0.0190(14) -0.0004(15)
O5 0.054(2) 0.052(2) 0.0384(19) 0.0160(16) 0.0073(15) -0.0176(17)
C11 0.042(2) 0.032(3) 0.017(2) 0.0007(17) -0.0008(17) -0.0006(19)
C12 0.034(2) 0.033(2) 0.026(2) 0.0025(18) 0.0055(17) 0.0018(19)
C13 0.025(2) 0.030(2) 0.021(2) 0.0082(17) 0.0002(15) -0.0021(17)
C8 0.0261(19) 0.025(2) 0.0166(19) 0.0029(16) 0.0021(15) -0.0078(17)
C9 0.035(2) 0.028(2) 0.022(2) 0.0062(17) 0.0008(16) 0.0031(18)
C10 0.035(2) 0.030(2) 0.019(2) 0.0091(17) -0.0014(16) -0.0012(18)
C15 0.032(2) 0.031(2) 0.019(2) 0.0082(17) 0.0010(16) -0.0046(19)
C14 0.028(2) 0.030(3) 0.028(2) 0.0075(19) 0.0032(17) -0.0031(18)
C4 0.041(2) 0.027(2) 0.016(2) 0.0014(17) -0.0058(16) 0.0039(19)
C5 0.031(2) 0.030(2) 0.026(2) 0.0038(18) -0.0012(17) -0.0010(18)
C6 0.028(2) 0.026(2) 0.0185(19) 0.0032(16) 0.0017(15) 0.0015(17)
C1 0.030(2) 0.026(2) 0.0165(19) 0.0054(16) 0.0018(15) 0.0042(17)
C2 0.035(2) 0.035(3) 0.022(2) 0.0072(18) 0.0037(17) 0.0014(19)
C3 0.047(3) 0.035(3) 0.018(2) 0.0086(18) 0.0035(17) 0.002(2)
C7 0.025(2) 0.040(3) 0.018(2) 0.0030(18) 0.0059(15) 0.0017(19)
C16 0.023(2) 0.049(3) 0.021(2) 0.008(2) -0.0022(16) -0.004(2)
N1 0.058(3) 0.042(2) 0.032(2) 0.0029(18) -0.0129(18) 0.003(2)
N2 0.063(3) 0.063(3) 0.035(2) 0.027(2) 0.0138(19) 0.011(2)
C26 0.048(3) 0.062(4) 0.041(3) 0.002(2) 0.001(2) 0.017(3)
C24 0.050(3) 0.056(3) 0.036(3) 0.017(2) -0.007(2) -0.007(2)
C17 0.093(4) 0.074(4) 0.027(3) 0.015(3) -0.005(3) -0.002(3)
C22 0.058(3) 0.051(3) 0.033(3) 0.021(2) -0.003(2) -0.002(2)
C23 0.044(3) 0.051(3) 0.036(3) 0.014(2) -0.002(2) 0.002(2)
C19 0.046(3) 0.044(3) 0.027(2) 0.013(2) 0.0013(19) 0.004(2)
C20 0.058(3) 0.052(3) 0.030(3) 0.014(2) 0.006(2) 0.005(2)
C18 0.079(4) 0.058(4) 0.032(3) 0.017(2) -0.010(2) -0.014(3)
C28 0.042(3) 0.045(3) 0.048(3) 0.005(2) -0.006(2) 0.007(2)
C29 0.048(3) 0.046(3) 0.034(3) -0.002(2) 0.002(2) 0.007(2)
C25 0.045(3) 0.044(3) 0.030(2) 0.009(2) -0.0048(19) -0.003(2)
C21 0.048(3) 0.046(3) 0.053(3) 0.021(2) 0.013(2) 0.003(2)
C27 0.062(3) 0.064(4) 0.034(3) 0.000(2) 0.005(2) 0.014(3)
O10 0.116(6) 0.010(3) 0.020(3) 0.003(2) -0.003(3) -0.009(3)

loop_
_atom_type_symbol
_atom_type_description
_atom_type_scat_dispersion_real
_atom_type_scat_dispersion_imag
_atom_type_scat_source
C C 0.0033 0.0016 'International Tables Vol C Tables 4.2.6.8 and 6.1.1.4'
N N 0.0061 0.0033 'International Tables Vol C Tables 4.2.6.8 and 6.1.1.4'
O O 0.0106 0.0060 'International Tables Vol C Tables 4.2.6.8 and 6.1.1.4'
Zn Zn 0.2839 1.4301 'International Tables Vol C Tables 4.2.6.8 and 6.1.1.4'
H H 0.0000 0.0000 'International Tables Vol C Tables 4.2.6.8 and 6.1.1.4'

loop_
_geom_angle_atom_site_label_1
_geom_angle_atom_site_label_2
_geom_angle_atom_site_label_3
_geom_angle
_geom_angle_site_symmetry_1
_geom_angle_site_symmetry_3
O1 Zn1 O9 111.87(12) . .
O1 Zn1 O6 114.47(13) . .
O9 Zn1 O6 103.18(13) . .
O1 Zn1 O7 101.56(11) . .
O9 Zn1 O7 129.56(13) . .
O6 Zn1 O7 95.52(12) . .
C15 O1 Zn1 134.2(3) . .
C7 O7 Zn1 113.0(2) . .
C14 O9 Zn1 117.1(3) 2_756 .
C16 O6 Zn1 125.5(3) . .
C10 O4 C4 118.3(3) . 2_655
C12 C11 C10 118.1(4) . .
C11 C12 C13 122.4(4) . .
C12 C13 C8 118.7(3) . .
C12 C13 C14 117.9(4) . .
C8 C13 C14 123.4(3) . .
C9 C8 C13 119.0(3) . .
C9 C8 C15 114.9(3) . .
C13 C8 C15 125.9(3) . .
C10 C9 C8 120.9(4) . .
C9 C10 C11 120.8(4) . .
C9 C10 O4 115.6(4) . .
C11 C10 O4 123.4(3) . .
O2 C15 O1 124.3(4) . .
O2 C15 C8 115.9(3) . .
O1 C15 C8 119.4(3) . .
O3 C14 O9 124.4(4) . 2_756
O3 C14 C13 118.8(4) . .
O9 C14 C13 116.8(4) 2_756 .
C5 C4 C3 121.0(4) . .
C5 C4 O4 118.0(4) . 2_655
C3 C4 O4 120.8(4) . 2_655
C4 C5 C6 120.1(4) . .
C5 C6 C1 119.6(3) . .
C5 C6 C16 117.1(3) . 2_656
C1 C6 C16 123.0(3) . 2_656
C2 C1 C6 119.4(4) . .
C2 C1 C7 118.3(4) . .
C6 C1 C7 122.2(3) . .
C3 C2 C1 120.8(4) . .
C4 C3 C2 119.1(4) . .
O8 C7 O7 124.0(4) . .
O8 C7 C1 120.4(4) . .
O7 C7 C1 115.6(3) . .
O5 C16 O6 127.1(4) . .
O5 C16 C6 119.0(4) . 2_656
O6 C16 C6 113.9(4) . 2_656
C28 N1 C27 113.4(4) . .
C21 N2 C17 111.7(4) . .
C25 C26 C27 111.1(4) . .
C23 C24 C25 119.0(4) . .
N2 C17 C18 111.0(4) . .
C19 C22 C23 116.9(4) . .
C24 C23 C22 109.9(4) . .
C18 C19 C20 108.8(4) . .
C18 C19 C22 111.2(4) . .
C20 C19 C22 113.6(4) . .
C21 C20 C19 112.0(4) . .
C19 C18 C17 112.8(4) . .
N1 C28 C29 111.3(4) . .
C28 C29 C25 112.5(4) . .
C26 C25 C24 113.7(4) . .
C26 C25 C29 109.6(4) . .
C24 C25 C29 115.9(4) . .
N2 C21 C20 111.3(4) . .
N1 C27 C26 110.1(4) . .

loop_
_geom_bond_atom_site_label_1
_geom_bond_atom_site_label_2
_geom_bond_distance
_geom_bond_site_symmetry_2
Zn1 O1 1.946(3) .
Zn1 O9 1.956(3) .
Zn1 O6 1.975(3) .
Zn1 O7 1.991(3) .
O1 C15 1.274(4) .
O2 C15 1.228(5) .
O3 C14 1.241(5) .
O7 C7 1.279(5) .
O8 C7 1.234(5) .
O9 C14 1.269(5) 2_756
O6 C16 1.287(5) .
O4 C10 1.387(5) .
O4 C4 1.391(5) 2_655
O5 C16 1.223(5) .
C11 C12 1.382(6) .
C11 C10 1.385(6) .
C12 C13 1.394(5) .
C13 C8 1.400(6) .
C13 C14 1.509(5) .
C8 C9 1.389(5) .
C8 C15 1.519(5) .
C9 C10 1.384(5) .
C14 O9 1.269(5) 2_756
C4 C5 1.380(6) .
C4 C3 1.384(6) .
C4 O4 1.391(5) 2_655
C5 C6 1.394(5) .
C6 C1 1.398(5) .
C6 C16 1.518(5) 2_656
C1 C2 1.395(5) .
C1 C7 1.498(5) .
C2 C3 1.390(6) .
C16 C6 1.518(5) 2_656
N1 C28 1.452(6) .
N1 C27 1.480(6) .
N2 C21 1.484(6) .
N2 C17 1.487(7) .
C26 C25 1.511(7) .
C26 C27 1.514(7) .
C24 C23 1.509(6) .
C24 C25 1.515(6) .
C17 C18 1.521(7) .
C22 C19 1.524(6) .
C22 C23 1.535(6) .
C19 C18 1.512(6) .
C19 C20 1.523(7) .
C20 C21 1.510(6) .
C28 C29 1.504(6) .
C29 C25 1.518(6) .
